data_1503402
loop_
_publ_author_name
'Liang, Bo'
'Kalidindi, Srinivas'
'Porco, Jr, John A'
'Stephenson, Corey R. J.'

_publ_section_title
;
 Multicomponent reaction discovery: three-component synthesis of
 spirooxindoles.
;
_journal_issue 3
_journal_name_full 'Organic letters'
_journal_page_first 572
_journal_page_last 575
_journal_paper_doi 10.1021/ol902764k
_journal_volume 12
_journal_year 2010
_chemical_formula_moiety 'C20 H19 N O6,  C H2 Cl2'
_chemical_formula_sum 'C21 H21 Cl2 N O6'
_chemical_formula_weight 454.29
_chemical_name_systematic
;

 ?

;
_space_group_IT_number 2
_symmetry_cell_setting triclinic
_symmetry_space_group_name_Hall '-P 1'
_symmetry_space_group_name_H-M 'P -1'
_atom_sites_solution_hydrogens mixed
_atom_sites_solution_primary direct
_atom_sites_solution_secondary difmap
_audit_creation_method SHELXL-97
_cell_angle_alpha 68.779(7)
_cell_angle_beta 88.397(7)
_cell_angle_gamma 82.032(7)
_cell_formula_units_Z 2
_cell_length_a 8.2755(10)
_cell_length_b 10.0421(13)
_cell_length_c 13.4390(18)
_cell_measurement_reflns_used 7522
_cell_measurement_temperature 173(2)
_cell_measurement_theta_max 0.00
_cell_measurement_theta_min 0.00
_cell_volume 1030.7(2)
_computing_cell_refinement 'Bruker SAINT+'
_computing_data_collection 'Bruker APEX2'
_computing_data_reduction 'Bruker SAINT+'
_computing_molecular_graphics 'Bruker SHELXTL'
_computing_publication_material 'Bruker SHELXTL'
_computing_structure_refinement 'SHELXL-97 (Sheldrick, 1997)'
_computing_structure_solution 'SHELXS-97 (Sheldrick, 1990)'
_diffrn_ambient_temperature 173(2)
_diffrn_measured_fraction_theta_full 0.993
_diffrn_measured_fraction_theta_max 0.993
_diffrn_measurement_device_type 'Bruker X8 APEX II diffractometer'
_diffrn_measurement_method 'phi and omega scans'
_diffrn_radiation_monochromator graphite
_diffrn_radiation_source 'fine-focus sealed tube'
_diffrn_radiation_type MoK\a
_diffrn_radiation_wavelength 0.71073
_diffrn_reflns_av_R_equivalents 0.0276
_diffrn_reflns_av_sigmaI/netI 0.0279
_diffrn_reflns_limit_h_max 11
_diffrn_reflns_limit_h_min -11
_diffrn_reflns_limit_k_max 13
_diffrn_reflns_limit_k_min -13
_diffrn_reflns_limit_l_max 18
_diffrn_reflns_limit_l_min -16
_diffrn_reflns_number 21000
_diffrn_reflns_theta_full 29.57
_diffrn_reflns_theta_max 29.57
_diffrn_reflns_theta_min 1.63
_exptl_absorpt_coefficient_mu 0.354
_exptl_absorpt_correction_T_max 0.9167
_exptl_absorpt_correction_T_min 0.8156
_exptl_absorpt_correction_type multi-scan
_exptl_absorpt_process_details SADABS
_exptl_crystal_colour colourless
_exptl_crystal_density_diffrn 1.464
_exptl_crystal_density_method 'not measured'
_exptl_crystal_description block
_exptl_crystal_F_000 472
_exptl_crystal_size_max 0.60
_exptl_crystal_size_mid 0.30
_exptl_crystal_size_min 0.25
_refine_diff_density_max 0.516
_refine_diff_density_min -0.679
_refine_diff_density_rms 0.052
_refine_ls_extinction_method none
_refine_ls_goodness_of_fit_ref 1.095
_refine_ls_hydrogen_treatment mixed
_refine_ls_matrix_type full
_refine_ls_number_parameters 370
_refine_ls_number_reflns 5749
_refine_ls_number_restraints 0
_refine_ls_restrained_S_all 1.095
_refine_ls_R_factor_all 0.0555
_refine_ls_R_factor_gt 0.0433
_refine_ls_shift/su_max 1.259
_refine_ls_shift/su_mean 0.024
_refine_ls_structure_factor_coef Fsqd
_refine_ls_weighting_details 'calc w=1/[\s^2^(Fo^2^)+(0.0606P)^2^+0.2741P] where P=(Fo^2^+2Fc^2^)/3'
_refine_ls_weighting_scheme calc
_refine_ls_wR_factor_gt 0.1170
_refine_ls_wR_factor_ref 0.1242
_reflns_number_gt 4607
_reflns_number_total 5749
_reflns_threshold_expression >2sigma(I)
_cod_data_source_file ol902764k_si_002.cif
_cod_data_source_block m
_cod_depositor_comments
;
The following automatic conversions were performed:

'_symmetry_cell_setting' value 'Triclinic' changed to 'triclinic'
according to /home/saulius/struct/CIF-dictionaries/cif_core.dic
dictionary named 'cif_core.dic' version 2.4.2 from 2011-04-26.

Automatic conversion script
Id: cif_fix_values 1715 2011-07-08 13:25:40Z adriana 
;
_cod_original_sg_symbol_H-M P-1
_cod_database_code 1503402

loop_
_symmetry_equiv_pos_as_xyz
'x, y, z'
'-x, -y, -z'

loop_
_atom_site_label
_atom_site_type_symbol
_atom_site_fract_x
_atom_site_fract_y
_atom_site_fract_z
_atom_site_U_iso_or_equiv
_atom_site_adp_type
_atom_site_occupancy
_atom_site_symmetry_multiplicity
_atom_site_calc_flag
_atom_site_refinement_flags
_atom_site_disorder_assembly
_atom_site_disorder_group
O1 O 1.31848(10) -0.24123(9) 0.25421(6) 0.02724(18) Uani 1 1 d . . .
O2 O 1.23994(10) -0.10060(8) 0.50163(6) 0.02477(17) Uani 1 1 d . . .
O3 O 1.23994(9) 0.25239(8) 0.23040(6) 0.02393(17) Uani 1 1 d . . .
O4 O 1.14502(11) 0.14468(9) 0.13122(6) 0.02970(19) Uani 1 1 d . . .
O5 O 1.35845(10) -0.29773(9) 0.46344(6) 0.02637(18) Uani 1 1 d . . .
H5O H 1.3573(19) -0.2747(16) 0.3939(13) 0.038(4) Uiso 1 1 d . . .
O6 O 1.01629(12) -0.50793(11) 0.64123(10) 0.0472(3) Uani 1 1 d . . .
N1 N 1.07367(11) -0.18028(9) 0.16205(7) 0.02144(18) Uani 1 1 d . . .
C1 C 1.17632(13) -0.18309(11) 0.23933(8) 0.0203(2) Uani 1 1 d . . .
C2 C 1.08363(12) -0.10706(10) 0.30966(8) 0.01813(19) Uani 1 1 d . . .
C3 C 0.91771(12) -0.05882(11) 0.25320(8) 0.0190(2) Uani 1 1 d . . .
C4 C 0.77862(14) 0.01541(12) 0.27556(9) 0.0248(2) Uani 1 1 d . . .
H4 H 0.7787(16) 0.0463(14) 0.3324(11) 0.026(3) Uiso 1 1 d . . .
C5 C 0.63881(15) 0.03896(14) 0.21243(11) 0.0335(3) Uani 1 1 d . . .
H5 H 0.545(2) 0.0926(17) 0.2268(13) 0.046(4) Uiso 1 1 d . . .
C6 C 0.64108(15) -0.01198(15) 0.12952(10) 0.0352(3) Uani 1 1 d . . .
H6 H 0.541(2) 0.0032(18) 0.0876(14) 0.053(5) Uiso 1 1 d . . .
C7 C 0.78162(15) -0.08551(13) 0.10514(9) 0.0287(2) Uani 1 1 d . . .
H7 H 0.7823(18) -0.1178(15) 0.0476(12) 0.036(4) Uiso 1 1 d . . .
C8 C 0.91841(13) -0.10783(11) 0.16864(8) 0.0207(2) Uani 1 1 d . . .
C9 C 1.11530(16) -0.25220(13) 0.08678(9) 0.0306(3) Uani 1 1 d . . .
H9C H 1.224(2) -0.2804(19) 0.0899(14) 0.051(5) Uiso 1 1 d . . .
H9B H 1.081(2) -0.1917(18) 0.0169(14) 0.052(5) Uiso 1 1 d . . .
H9A H 1.069(2) -0.3418(18) 0.1083(14) 0.048(5) Uiso 1 1 d . . .
C10 C 1.16728(12) 0.01368(10) 0.31610(8) 0.0187(2) Uani 1 1 d . . .
C11 C 1.18042(13) 0.13448(11) 0.22053(8) 0.0211(2) Uani 1 1 d . . .
C12 C 1.29930(13) 0.24968(11) 0.32511(9) 0.0219(2) Uani 1 1 d . . .
C13 C 1.30163(13) 0.13234(11) 0.41310(9) 0.0227(2) Uani 1 1 d . . .
H13 H 1.3469(17) 0.1268(15) 0.4793(12) 0.033(4) Uiso 1 1 d . . .
C14 C 1.23374(12) 0.01105(11) 0.40879(8) 0.0195(2) Uani 1 1 d . . .
C15 C 1.21532(13) -0.23986(11) 0.49580(8) 0.0205(2) Uani 1 1 d . . .
C16 C 1.06757(13) -0.21584(11) 0.42336(8) 0.0198(2) Uani 1 1 d . . .
H16B H 1.0482(16) -0.3042(15) 0.4221(11) 0.026(3) Uiso 1 1 d . . .
H16A H 0.9730(17) -0.1761(14) 0.4557(11) 0.027(3) Uiso 1 1 d . . .
C17 C 1.18696(14) -0.32855(12) 0.61185(8) 0.0231(2) Uani 1 1 d . . .
H17B H 1.2816(17) -0.3299(15) 0.6531(12) 0.029(3) Uiso 1 1 d . . .
H17A H 1.0957(16) -0.2791(14) 0.6359(11) 0.023(3) Uiso 1 1 d . . .
C18 C 1.15388(14) -0.48024(12) 0.62969(9) 0.0257(2) Uani 1 1 d . . .
C19 C 1.29429(18) -0.59104(14) 0.63314(14) 0.0422(4) Uani 1 1 d . . .
H19B H 1.264(2) -0.681(2) 0.6454(14) 0.055(5) Uiso 1 1 d . . .
H19A H 1.359(3) -0.559(2) 0.5710(19) 0.082(7) Uiso 1 1 d . . .
H19C H 1.371(3) -0.597(3) 0.691(2) 0.103(8) Uiso 1 1 d . . .
C20 C 1.35729(15) 0.38696(12) 0.31476(10) 0.0296(3) Uani 1 1 d . . .
H20C H 1.434(2) 0.4099(17) 0.2562(13) 0.043(4) Uiso 1 1 d . . .
H20B H 1.4079(18) 0.3784(15) 0.3826(12) 0.034(4) Uiso 1 1 d . . .
H20A H 1.2666(19) 0.4595(16) 0.2978(12) 0.037(4) Uiso 1 1 d . . .
Cl1 Cl 0.84228(9) 0.41053(7) 0.11084(5) 0.0714(2) Uani 0.8539(10) 1 d P A 1
Cl2 Cl 0.56915(7) 0.63727(6) 0.07756(6) 0.0664(2) Uani 0.8539(10) 1 d P A 1
C1S C 0.7290(2) 0.55775(19) 0.01707(15) 0.0391(4) Uani 0.8539(10) 1 d P A 1
H1SA H 0.6818 0.5270 -0.0367 0.047 Uiso 0.8539(10) 1 calc PR A 1
H1SB H 0.8014 0.6303 -0.0203 0.047 Uiso 0.8539(10) 1 calc PR A 1
Cl1' Cl 0.7606(5) 0.3841(3) 0.1133(2) 0.0524(9) Uani 0.1461(10) 1 d P A 2
Cl2' Cl 0.5684(4) 0.6602(4) 0.0242(4) 0.0605(11) Uani 0.1461(10) 1 d P A 2
C1S' C 0.741(4) 0.561(3) 0.041(3) 0.141(12) Uiso 0.1461(10) 1 d P A 2
H1SC H 0.8155 0.6031 0.0743 0.169 Uiso 0.1461(10) 1 calc PR A 2
H1SD H 0.7825 0.5715 -0.0304 0.169 Uiso 0.1461(10) 1 calc PR A 2

loop_
_atom_site_aniso_label
_atom_site_aniso_U_11
_atom_site_aniso_U_22
_atom_site_aniso_U_33
_atom_site_aniso_U_23
_atom_site_aniso_U_13
_atom_site_aniso_U_12
O1 0.0227(4) 0.0353(4) 0.0250(4) -0.0148(3) -0.0005(3) 0.0028(3)
O2 0.0358(4) 0.0229(3) 0.0166(3) -0.0062(3) -0.0047(3) -0.0086(3)
O3 0.0285(4) 0.0221(3) 0.0210(3) -0.0060(3) -0.0023(3) -0.0074(3)
O4 0.0403(4) 0.0315(4) 0.0179(3) -0.0072(3) -0.0023(3) -0.0110(3)
O5 0.0233(4) 0.0324(4) 0.0204(4) -0.0076(3) -0.0008(3) 0.0008(3)
O6 0.0310(4) 0.0394(5) 0.0766(7) -0.0253(5) 0.0101(5) -0.0123(4)
N1 0.0249(4) 0.0238(4) 0.0190(4) -0.0121(3) -0.0002(3) -0.0019(3)
C1 0.0242(5) 0.0202(4) 0.0174(4) -0.0077(4) 0.0012(4) -0.0038(4)
C2 0.0186(4) 0.0210(4) 0.0166(4) -0.0089(3) -0.0010(3) -0.0029(3)
C3 0.0206(4) 0.0198(4) 0.0170(4) -0.0070(3) -0.0021(3) -0.0033(4)
C4 0.0251(5) 0.0284(5) 0.0233(5) -0.0132(4) -0.0008(4) -0.0013(4)
C5 0.0225(5) 0.0432(6) 0.0355(6) -0.0179(5) -0.0046(4) 0.0049(5)
C6 0.0262(5) 0.0481(7) 0.0329(6) -0.0179(5) -0.0104(5) 0.0006(5)
C7 0.0304(5) 0.0362(5) 0.0233(5) -0.0149(4) -0.0056(4) -0.0048(5)
C8 0.0238(5) 0.0212(4) 0.0186(4) -0.0083(4) -0.0005(4) -0.0043(4)
C9 0.0374(6) 0.0359(5) 0.0245(5) -0.0199(4) -0.0014(4) 0.0006(5)
C10 0.0193(4) 0.0205(4) 0.0179(4) -0.0086(3) -0.0005(3) -0.0031(4)
C11 0.0220(4) 0.0221(4) 0.0202(4) -0.0082(4) 0.0000(4) -0.0046(4)
C12 0.0197(4) 0.0244(4) 0.0243(5) -0.0118(4) 0.0000(4) -0.0043(4)
C13 0.0235(5) 0.0261(5) 0.0218(5) -0.0115(4) -0.0019(4) -0.0060(4)
C14 0.0210(4) 0.0203(4) 0.0175(4) -0.0072(3) 0.0000(4) -0.0030(4)
C15 0.0233(5) 0.0194(4) 0.0188(4) -0.0064(4) -0.0010(4) -0.0035(4)
C16 0.0209(4) 0.0206(4) 0.0192(4) -0.0086(4) -0.0004(4) -0.0036(4)
C17 0.0267(5) 0.0237(5) 0.0181(4) -0.0066(4) -0.0014(4) -0.0033(4)
C18 0.0303(5) 0.0245(5) 0.0202(5) -0.0050(4) 0.0005(4) -0.0055(4)
C19 0.0366(7) 0.0236(6) 0.0595(9) -0.0079(6) 0.0066(6) -0.0021(5)
C20 0.0319(5) 0.0253(5) 0.0336(6) -0.0103(4) -0.0016(5) -0.0103(4)
Cl1 0.0925(5) 0.0573(3) 0.0400(3) -0.0018(2) 0.0036(3) 0.0260(3)
Cl2 0.0448(3) 0.0455(3) 0.1057(5) -0.0237(3) 0.0193(3) -0.0093(2)
C1S 0.0475(9) 0.0336(8) 0.0293(8) -0.0019(6) -0.0005(7) -0.0093(7)
Cl1' 0.077(2) 0.0417(14) 0.0316(12) -0.0114(10) 0.0157(13) 0.0074(14)
Cl2' 0.0397(14) 0.0459(16) 0.089(3) -0.0179(16) 0.0253(15) -0.0049(12)

loop_
_atom_type_symbol
_atom_type_description
_atom_type_scat_dispersion_real
_atom_type_scat_dispersion_imag
_atom_type_scat_source
C C 0.0033 0.0016 'International Tables Vol C Tables 4.2.6.8 and 6.1.1.4'
H H 0.0000 0.0000 'International Tables Vol C Tables 4.2.6.8 and 6.1.1.4'
N N 0.0061 0.0033 'International Tables Vol C Tables 4.2.6.8 and 6.1.1.4'
O O 0.0106 0.0060 'International Tables Vol C Tables 4.2.6.8 and 6.1.1.4'
Cl Cl 0.1484 0.1585 'International Tables Vol C Tables 4.2.6.8 and 6.1.1.4'

loop_
_geom_angle_atom_site_label_1
_geom_angle_atom_site_label_2
_geom_angle_atom_site_label_3
_geom_angle
C14 O2 C15 116.37(8)
C12 O3 C11 122.42(8)
C1 N1 C8 111.42(9)
C1 N1 C9 124.14(9)
C8 N1 C9 124.29(9)
O1 C1 N1 125.77(10)
O1 C1 C2 125.17(9)
N1 C1 C2 109.01(9)
C10 C2 C3 114.53(8)
C10 C2 C16 108.78(8)
C3 C2 C16 109.91(8)
C10 C2 C1 112.12(8)
C3 C2 C1 100.95(8)
C16 C2 C1 110.36(8)
C4 C3 C8 120.22(9)
C4 C3 C2 130.69(10)
C8 C3 C2 109.05(9)
C3 C4 C5 118.43(11)
C6 C5 C4 120.60(12)
C5 C6 C7 121.53(11)
C8 C7 C6 116.93(11)
C7 C8 C3 122.28(10)
C7 C8 N1 128.22(10)
C3 C8 N1 109.50(9)
C14 C10 C11 118.74(9)
C14 C10 C2 122.91(9)
C11 C10 C2 118.33(9)
O4 C11 O3 116.48(9)
O4 C11 C10 126.24(10)
O3 C11 C10 117.28(9)
C13 C12 O3 120.69(10)
C13 C12 C20 127.09(10)
O3 C12 C20 112.22(9)
C12 C13 C14 119.19(10)
O2 C14 C10 124.29(9)
O2 C14 C13 114.60(9)
C10 C14 C13 121.10(9)
O5 C15 O2 108.10(8)
O5 C15 C17 109.52(8)
O2 C15 C17 102.11(8)
O5 C15 C16 114.78(9)
O2 C15 C16 108.56(8)
C17 C15 C16 112.89(9)
C15 C16 C2 113.63(8)
C18 C17 C15 113.71(9)
O6 C18 C19 121.81(11)
O6 C18 C17 119.77(11)
C19 C18 C17 118.42(10)
Cl1 C1S Cl2 111.31(10)
Cl2' C1S' Cl1' 122(2)

loop_
_geom_bond_atom_site_label_1
_geom_bond_atom_site_label_2
_geom_bond_distance
O1 C1 1.2260(13)
O2 C14 1.3385(12)
O2 C15 1.4706(13)
O3 C12 1.3667(13)
O3 C11 1.3933(13)
O4 C11 1.2080(13)
O5 C15 1.3758(13)
O6 C18 1.2019(15)
N1 C1 1.3500(13)
N1 C8 1.4032(14)
N1 C9 1.4505(15)
C1 C2 1.5441(15)
C2 C10 1.5062(14)
C2 C3 1.5177(14)
C2 C16 1.5382(14)
C3 C4 1.3696(15)
C3 C8 1.3920(15)
C4 C5 1.3958(16)
C5 C6 1.383(2)
C6 C7 1.3860(18)
C7 C8 1.3802(15)
C10 C14 1.3658(14)
C10 C11 1.4261(14)
C12 C13 1.3317(15)
C12 C20 1.4803(16)
C13 C14 1.4301(15)
C15 C17 1.5208(15)
C15 C16 1.5218(14)
C17 C18 1.5167(16)
C18 C19 1.4825(18)
Cl1 C1S 1.7278(18)
Cl2 C1S 1.779(2)
Cl1' C1S' 1.67(3)
Cl2' C1S' 1.59(3)
